data_4032211
loop_
_publ_author_name
'Arisawa, Mieko'
'Tazawa, Takeru'
'Tanii, Saori'
'Horiuchi, Kiyofumi'
'Yamaguchi, Masahiko'

_publ_section_title
;
 Rhodium-Catalyzed Synthesis of Unsymmetric Di(heteroaryl) Sulfides Using
 Heteroaryl Ethers and S-Heteroaryl Thioesters via Heteroarylthio
 Exchange.
;
_journal_issue 1
_journal_name_full 'The Journal of organic chemistry'
_journal_page_first 804
_journal_page_last 810
_journal_paper_doi 10.1021/acs.joc.6b02585
_journal_volume 82
_journal_year 2017
_chemical_absolute_configuration ad
_chemical_formula_sum 'C11 H7 N3 S'
_chemical_formula_weight 213.26
_chemical_name_systematic
;
 ?
;
_space_group_IT_number 14
_symmetry_cell_setting monoclinic
_symmetry_space_group_name_Hall '-P 2ybc'
_symmetry_space_group_name_H-M 'P 1 21/c 1'
_atom_sites_solution_hydrogens geom
_atom_sites_solution_primary direct
_atom_sites_solution_secondary difmap
_audit_creation_method SHELXL-97
_cell_angle_alpha 90.00
_cell_angle_beta 95.4561(15)
_cell_angle_gamma 90.00
_cell_formula_units_Z 4
_cell_length_a 9.7434(5)
_cell_length_b 3.9162(2)
_cell_length_c 26.2218(12)
_cell_measurement_reflns_used 6709
_cell_measurement_temperature 173
_cell_measurement_theta_max 27.41
_cell_measurement_theta_min 3.12
_cell_volume 996.01(9)
_computing_molecular_graphics 'Yadokari-XG 2009 (Wakita Nemoto et al., 2009)'
_computing_publication_material 'Yadokari-XG 2009 (Wakita,Nemoto et al., 2009)'
_computing_structure_refinement 'SHELXL-97 (Sheldrick, 1997)'
_diffrn_ambient_temperature 173
_diffrn_measured_fraction_theta_full 0.998
_diffrn_measured_fraction_theta_max 0.998
_diffrn_measurement_device_type 'Rigaku R-AXIS RAPID'
_diffrn_radiation_monochromator graphite
_diffrn_radiation_source 'sealed X-ray tube'
_diffrn_radiation_type 'Mo K\a'
_diffrn_radiation_wavelength 0.71075
_diffrn_reflns_av_R_equivalents 0.0562
_diffrn_reflns_av_sigmaI/netI 0.0536
_diffrn_reflns_limit_h_max 12
_diffrn_reflns_limit_h_min -12
_diffrn_reflns_limit_k_max 5
_diffrn_reflns_limit_k_min -5
_diffrn_reflns_limit_l_max 33
_diffrn_reflns_limit_l_min -32
_diffrn_reflns_number 8844
_diffrn_reflns_theta_full 27.41
_diffrn_reflns_theta_max 27.41
_diffrn_reflns_theta_min 3.12
_exptl_absorpt_coefficient_mu 0.290
_exptl_absorpt_correction_T_max 1.0000
_exptl_absorpt_correction_T_min 1.0000
_exptl_absorpt_correction_type multi-scan
_exptl_crystal_colour colorless
_exptl_crystal_density_diffrn 1.422
_exptl_crystal_density_method 'not measured'
_exptl_crystal_description block
_exptl_crystal_F_000 440
_exptl_crystal_size_max 0.2
_exptl_crystal_size_mid 0.2
_exptl_crystal_size_min 0.1
_refine_diff_density_max 1.017
_refine_diff_density_min -0.648
_refine_diff_density_rms 0.255
_refine_ls_extinction_method none
_refine_ls_goodness_of_fit_ref 1.178
_refine_ls_hydrogen_treatment constr
_refine_ls_matrix_type full
_refine_ls_number_parameters 136
_refine_ls_number_reflns 2259
_refine_ls_number_restraints 0
_refine_ls_restrained_S_all 1.178
_refine_ls_R_factor_all 0.0746
_refine_ls_R_factor_gt 0.0650
_refine_ls_shift/su_max 0.000
_refine_ls_shift/su_mean 0.000
_refine_ls_structure_factor_coef Fsqd
_refine_ls_weighting_details 'calc w=1/[\s^2^(Fo^2^)+(0.0983P)^2^+0.0000P] where P=(Fo^2^+2Fc^2^)/3'
_refine_ls_weighting_scheme calc
_refine_ls_wR_factor_gt 0.1505
_refine_ls_wR_factor_ref 0.1666
_reflns_number_gt 1817
_reflns_number_total 2259
_reflns_threshold_expression >2sigma(I)
_cod_data_source_file jo6b02585_si_002.cif
_cod_data_source_block 160607
_cod_original_sg_symbol_H-M 'P 21/c'
_cod_database_code 4032211

loop_
_symmetry_equiv_pos_as_xyz
'x, y, z'
'-x, y+1/2, -z+1/2'
'-x, -y, -z'
'x, -y-1/2, z-1/2'

loop_
_atom_site_label
_atom_site_type_symbol
_atom_site_fract_x
_atom_site_fract_y
_atom_site_fract_z
_atom_site_U_iso_or_equiv
_atom_site_adp_type
_atom_site_occupancy
_atom_site_symmetry_multiplicity
_atom_site_calc_flag
_atom_site_refinement_flags
S1 S -0.09580(5) -0.30602(15) 0.412959(19) 0.0300(2) Uani 1 1 d .
C17 C 0.3257(2) 0.1614(5) 0.42549(8) 0.0269(5) Uani 1 1 d .
N3 N -0.2961(2) -0.2581(5) 0.24849(7) 0.0363(5) Uani 1 1 d .
C16 C -0.1653(2) -0.2750(5) 0.34797(8) 0.0262(5) Uani 1 1 d .
N4 N 0.12318(17) -0.0193(5) 0.37285(6) 0.0302(4) Uani 1 1 d .
C6 C -0.1023(2) -0.4176(6) 0.30749(8) 0.0286(5) Uani 1 1 d .
H1 H -0.0147 -0.5243 0.3131 0.034 Uiso 1 1 calc R
C7 C 0.4584(2) 0.3251(6) 0.42924(8) 0.0302(5) Uani 1 1 d .
C8 C 0.0717(2) -0.1329(5) 0.41498(7) 0.0248(5) Uani 1 1 d .
C9 C -0.2940(2) -0.1266(6) 0.33818(8) 0.0315(5) Uani 1 1 d .
H2 H -0.3395 -0.0277 0.3650 0.038 Uiso 1 1 calc R
C10 C 0.1431(2) -0.1136(6) 0.46423(8) 0.0292(5) Uani 1 1 d .
H3 H 0.1041 -0.2044 0.4932 0.035 Uiso 1 1 calc R
N5 N 0.56416(19) 0.4550(6) 0.43272(7) 0.0409(5) Uani 1 1 d .
C12 C 0.2490(2) 0.1241(6) 0.37803(8) 0.0297(5) Uani 1 1 d .
H4 H 0.2873 0.2034 0.3482 0.036 Uiso 1 1 calc R
C13 C -0.1709(2) -0.3999(6) 0.25875(8) 0.0330(5) Uani 1 1 d .
H5 H -0.1269 -0.4931 0.2311 0.040 Uiso 1 1 calc R
C14 C -0.3550(2) -0.1258(6) 0.28817(9) 0.0358(5) Uani 1 1 d .
H6 H -0.4438 -0.0257 0.2817 0.043 Uiso 1 1 calc R
C15 C 0.2701(2) 0.0395(6) 0.46928(8) 0.0301(5) Uani 1 1 d .
H7 H 0.3198 0.0626 0.5021 0.036 Uiso 1 1 calc R

loop_
_atom_site_aniso_label
_atom_site_aniso_U_11
_atom_site_aniso_U_22
_atom_site_aniso_U_33
_atom_site_aniso_U_23
_atom_site_aniso_U_13
_atom_site_aniso_U_12
S1 0.0285(3) 0.0366(4) 0.0252(3) 0.0010(2) 0.0034(2) -0.0058(2)
C17 0.0244(10) 0.0291(11) 0.0270(10) -0.0021(8) 0.0009(8) 0.0041(8)
N3 0.0322(11) 0.0438(12) 0.0321(10) -0.0007(9) -0.0011(8) -0.0021(8)
C16 0.0243(10) 0.0261(11) 0.0285(10) 0.0002(8) 0.0038(8) -0.0041(8)
N4 0.0267(9) 0.0373(11) 0.0265(9) 0.0012(8) 0.0018(7) -0.0009(8)
C6 0.0245(10) 0.0320(11) 0.0291(10) -0.0022(9) 0.0024(8) -0.0001(9)
C7 0.0294(11) 0.0333(12) 0.0274(11) -0.0023(8) 0.0009(9) 0.0032(9)
C8 0.0264(10) 0.0250(10) 0.0229(10) -0.0007(8) 0.0024(8) 0.0032(8)
C9 0.0265(11) 0.0335(12) 0.0350(11) -0.0025(9) 0.0065(9) -0.0008(9)
C10 0.0306(11) 0.0330(12) 0.0239(10) 0.0014(9) 0.0026(8) 0.0024(9)
N5 0.0308(10) 0.0494(13) 0.0420(11) -0.0023(10) 0.0008(8) -0.0052(10)
C12 0.0267(10) 0.0369(12) 0.0255(10) 0.0015(9) 0.0028(8) -0.0007(9)
C13 0.0319(12) 0.0373(12) 0.0300(11) -0.0037(10) 0.0033(9) -0.0039(10)
C14 0.0269(11) 0.0414(14) 0.0385(12) 0.0011(10) 0.0001(9) 0.0019(10)
C15 0.0284(10) 0.0344(12) 0.0265(10) -0.0016(9) -0.0019(8) 0.0048(9)

loop_
_atom_type_symbol
_atom_type_description
_atom_type_scat_dispersion_real
_atom_type_scat_dispersion_imag
_atom_type_scat_source
C C 0.0033 0.0016 'International Tables Vol C Tables 4.2.6.8 and 6.1.1.4'
H H 0.0000 0.0000 'International Tables Vol C Tables 4.2.6.8 and 6.1.1.4'
N N 0.0061 0.0033 'International Tables Vol C Tables 4.2.6.8 and 6.1.1.4'
S S 0.1246 0.1234 'International Tables Vol C Tables 4.2.6.8 and 6.1.1.4'

loop_
_geom_angle_atom_site_label_1
_geom_angle_atom_site_label_2
_geom_angle_atom_site_label_3
_geom_angle
C8 S1 C16 105.65(9)
C12 C17 C15 118.61(19)
C12 C17 C7 120.62(18)
C15 C17 C7 120.77(18)
C14 N3 C13 116.88(19)
C9 C16 C6 119.0(2)
C9 C16 S1 117.57(16)
C6 C16 S1 123.24(17)
C8 N4 C12 117.86(17)
C13 C6 C16 118.3(2)
C13 C6 H1 120.8
C16 C6 H1 120.8
N5 C7 C17 179.4(2)
N4 C8 C10 123.37(19)
N4 C8 S1 121.57(15)
C10 C8 S1 115.01(15)
C16 C9 C14 118.4(2)
C16 C9 H2 120.8
C14 C9 H2 120.8
C15 C10 C8 118.32(18)
C15 C10 H3 120.8
C8 C10 H3 120.8
N4 C12 C17 122.67(19)
N4 C12 H4 118.7
C17 C12 H4 118.7
N3 C13 C6 123.6(2)
N3 C13 H5 118.2
C6 C13 H5 118.2
N3 C14 C9 123.8(2)
N3 C14 H6 118.1
C9 C14 H6 118.1
C10 C15 C17 119.12(18)
C10 C15 H7 120.4
C17 C15 H7 120.4

loop_
_geom_bond_atom_site_label_1
_geom_bond_atom_site_label_2
_geom_bond_distance
S1 C8 1.763(2)
S1 C16 1.777(2)
C17 C12 1.397(3)
C17 C15 1.399(3)
C17 C7 1.437(3)
N3 C14 1.339(3)
N3 C13 1.344(3)
C16 C9 1.384(3)
C16 C6 1.392(3)
N4 C8 1.332(3)
N4 C12 1.343(3)
C6 C13 1.386(3)
C6 H1 0.9500
C7 N5 1.146(3)
C8 C10 1.409(3)
C9 C14 1.387(3)
C9 H2 0.9500
C10 C15 1.370(3)
C10 H3 0.9500
C12 H4 0.9500
C13 H5 0.9500
C14 H6 0.9500
C15 H7 0.9500

loop_
_geom_torsion_atom_site_label_1
_geom_torsion_atom_site_label_2
_geom_torsion_atom_site_label_3
_geom_torsion_atom_site_label_4
_geom_torsion
C8 S1 C16 C9 -129.17(17)
C8 S1 C16 C6 56.5(2)
C9 C16 C6 C13 1.0(3)
S1 C16 C6 C13 175.22(17)
C12 C17 C7 N5 -180(100)
C15 C17 C7 N5 1(27)
C12 N4 C8 C10 -0.8(3)
C12 N4 C8 S1 176.80(15)
C16 S1 C8 N4 -1.5(2)
C16 S1 C8 C10 176.31(16)
C6 C16 C9 C14 -0.1(3)
S1 C16 C9 C14 -174.67(17)
N4 C8 C10 C15 2.1(3)
S1 C8 C10 C15 -175.61(16)
C8 N4 C12 C17 -0.8(3)
C15 C17 C12 N4 1.0(3)
C7 C17 C12 N4 -178.3(2)
C14 N3 C13 C6 0.6(3)
C16 C6 C13 N3 -1.3(3)
C13 N3 C14 C9 0.3(4)
C16 C9 C14 N3 -0.6(4)
C8 C10 C15 C17 -1.8(3)
C12 C17 C15 C10 0.4(3)
C7 C17 C15 C10 179.7(2)
